data_1575728
loop_
_publ_author_name
'Semyonov, Oleg'
'Antonkin, Nikita S.'
'Radzhabov, Amirbek D.'
'Pizzi, Andrea'
'Lo Iacono, Cristina'
'Guselnikova, Olga'
'Burguera, Sergi'
'Frontera, Antonio'
'Resnati, Giuseppe'
'Postnikov, Pavel S.'

_publ_section_title
;
 Matere bond identification in non-crystalline materials by using X-ray
 photoelectron spectroscopy.
;
_journal_issue 40
_journal_name_full 'Chemical science'
_journal_page_first 18928
_journal_page_last 18935
_journal_paper_doi 10.1039/d5sc04587h
_journal_volume 16
_journal_year 2025
_chemical_formula_sum 'C5 H5 I N O4 Re'
_chemical_formula_weight 456.20
_space_group_crystal_system monoclinic
_space_group_IT_number 14
_space_group_name_Hall '-P 2yn'
_space_group_name_H-M_alt 'P 1 21/n 1'
_atom_sites_solution_hydrogens geom
_audit_creation_method SHELXL-2018/3
_audit_update_record
;
2025-04-10 deposited with the CCDC.	2025-09-09 downloaded from the CCDC.
;
_cell_angle_alpha 90
_cell_angle_beta 91.420(10)
_cell_angle_gamma 90
_cell_formula_units_Z 4
_cell_length_a 5.3101(13)
_cell_length_b 8.970(2)
_cell_length_c 19.831(5)
_cell_measurement_reflns_used 6545
_cell_measurement_temperature 296(2)
_cell_measurement_theta_max 30.96
_cell_measurement_theta_min 2.49
_cell_volume 944.3(4)
_computing_structure_refinement 'SHELXL-2018/3 (Sheldrick, 2018)'
_diffrn_ambient_temperature 296(2)
_diffrn_measured_fraction_theta_full 0.963
_diffrn_measured_fraction_theta_max 0.797
_diffrn_measurement_device_type 'Bruker APEX-II CCD'
_diffrn_radiation_type MoK\a
_diffrn_radiation_wavelength 0.71073
_diffrn_reflns_av_R_equivalents 0.0447
_diffrn_reflns_av_unetI/netI 0.0382
_diffrn_reflns_Laue_measured_fraction_full 0.963
_diffrn_reflns_Laue_measured_fraction_max 0.797
_diffrn_reflns_limit_h_max 7
_diffrn_reflns_limit_h_min -8
_diffrn_reflns_limit_k_max 12
_diffrn_reflns_limit_k_min -12
_diffrn_reflns_limit_l_max 30
_diffrn_reflns_limit_l_min -26
_diffrn_reflns_number 14524
_diffrn_reflns_point_group_measured_fraction_full 0.963
_diffrn_reflns_point_group_measured_fraction_max 0.797
_diffrn_reflns_theta_full 25.242
_diffrn_reflns_theta_max 34.233
_diffrn_reflns_theta_min 2.055
_exptl_absorpt_coefficient_mu 16.113
_exptl_crystal_colour yellow
_exptl_crystal_density_diffrn 3.209
_exptl_crystal_description block
_exptl_crystal_F_000 808
_refine_diff_density_max 1.575
_refine_diff_density_min -1.712
_refine_diff_density_rms 0.398
_refine_ls_extinction_coef 0.0063(4)
_refine_ls_extinction_expression Fc^*^=kFc[1+0.001xFc^2^\l^3^/sin(2\q)]^-1/4^
_refine_ls_extinction_method 'SHELXL-2018/3 (Sheldrick 2018)'
_refine_ls_goodness_of_fit_ref 1.024
_refine_ls_hydrogen_treatment constr
_refine_ls_matrix_type full
_refine_ls_number_parameters 110
_refine_ls_number_reflns 3133
_refine_ls_number_restraints 0
_refine_ls_restrained_S_all 1.024
_refine_ls_R_factor_all 0.0479
_refine_ls_R_factor_gt 0.0261
_refine_ls_shift/su_max 0.001
_refine_ls_shift/su_mean 0.000
_refine_ls_structure_factor_coef Fsqd
_refine_ls_weighting_details 'w=1/[\s^2^(Fo^2^)+(0.0645P)^2^] where P=(Fo^2^+2Fc^2^)/3'
_refine_ls_weighting_scheme calc
_refine_ls_wR_factor_gt 0.0717
_refine_ls_wR_factor_ref 0.1080
_reflns_Friedel_coverage 0.000
_reflns_number_gt 2328
_reflns_number_total 3133
_reflns_threshold_expression 'I > 2\s(I)'
_cod_data_source_file d5sc04587h2.cif
_cod_data_source_block T1_CCDC1
_cod_depositor_comments 'Adding full bibliography for 1575726--1575728.cif.'
_cod_original_sg_symbol_H-M 'P 21/n'
_cod_database_code 1575728
_shelx_shelxl_version_number 2018/3
_shelx_space_group_comment
;
The symmetry employed for this shelxl refinement is uniquely defined
by the following loop, which should always be used as a source of
symmetry information in preference to the above space-group names.
They are only intended as comments.
;

loop_
_space_group_symop_operation_xyz
'x, y, z'
'-x+1/2, y+1/2, -z+1/2'
'-x, -y, -z'
'x-1/2, -y-1/2, z-1/2'

loop_
_atom_site_label
_atom_site_type_symbol
_atom_site_fract_x
_atom_site_fract_y
_atom_site_fract_z
_atom_site_U_iso_or_equiv
_atom_site_adp_type
_atom_site_occupancy
_atom_site_site_symmetry_order
_atom_site_calc_flag
_atom_site_refinement_flags_posn
_atom_site_refinement_flags_adp
_atom_site_refinement_flags_occupancy
_atom_site_disorder_assembly
_atom_site_disorder_group
Re1 Re 0.51312(4) 0.82900(3) 0.42249(2) 0.03776(12) Uani 1 1 d . . . . .
I2 I 0.53051(8) 0.29027(8) 0.25809(2) 0.05748(18) Uani 1 1 d . . . . .
N1 N -0.0344(11) 0.2223(10) 0.4052(3) 0.0600(19) Uani 1 1 d . . . . .
H2 H -0.107681 0.146378 0.422513 0.072 Uiso 1 1 calc R U . . .
C4 C 0.0191(12) 0.4769(10) 0.4004(4) 0.0548(18) Uani 1 1 d . . . . .
H4 H -0.023620 0.571795 0.415157 0.066 Uiso 1 1 calc R U . . .
C2 C 0.2649(10) 0.3192(7) 0.3324(3) 0.0361(14) Uani 1 1 d . . . . .
C1 C 0.1470(12) 0.1982(8) 0.3575(3) 0.0472(16) Uani 1 1 d . . . . .
H1 H 0.186374 0.102434 0.343136 0.057 Uiso 1 1 calc R U . . .
C3 C 0.2014(11) 0.4592(7) 0.3535(3) 0.0425(14) Uani 1 1 d . . . . .
H3 H 0.281905 0.542174 0.335925 0.051 Uiso 1 1 calc R U . . .
C5 C -0.0990(12) 0.3555(11) 0.4252(4) 0.057(2) Uani 1 1 d . . . . .
H5 H -0.225582 0.366861 0.456397 0.068 Uiso 1 1 calc R U . . .
O2 O 0.1908(8) 0.8417(6) 0.4228(3) 0.0675(16) Uani 1 1 d . . . . .
O1 O 0.6121(9) 0.7096(7) 0.4850(3) 0.0631(13) Uani 1 1 d . . . . .
O3 O 0.6432(9) 1.0024(6) 0.4313(3) 0.0813(19) Uani 1 1 d . . . . .
O4 O 0.5945(9) 0.7544(8) 0.3463(2) 0.0710(15) Uani 1 1 d . . . . .

loop_
_atom_site_aniso_label
_atom_site_aniso_U_11
_atom_site_aniso_U_22
_atom_site_aniso_U_33
_atom_site_aniso_U_23
_atom_site_aniso_U_13
_atom_site_aniso_U_12
Re1 0.03361(14) 0.0356(2) 0.04440(19) 0.00402(10) 0.00769(11) -0.00558(8)
I2 0.0459(2) 0.0852(4) 0.0414(3) -0.0110(2) 0.00359(19) 0.0040(2)
N1 0.060(3) 0.063(5) 0.056(4) 0.022(4) -0.010(3) -0.031(4)
C4 0.058(4) 0.048(5) 0.058(4) -0.006(4) 0.000(3) 0.008(3)
C2 0.035(3) 0.040(4) 0.033(3) -0.002(2) 0.001(2) -0.004(2)
C1 0.052(3) 0.038(4) 0.051(4) 0.003(3) -0.002(3) -0.008(3)
C3 0.056(3) 0.032(3) 0.040(3) 0.000(3) 0.010(3) -0.006(3)
C5 0.041(3) 0.088(7) 0.041(4) 0.004(4) 0.011(3) -0.006(4)
O2 0.036(2) 0.082(4) 0.085(4) 0.005(3) 0.006(2) -0.006(2)
O1 0.068(3) 0.059(3) 0.062(3) 0.016(3) 0.002(2) 0.005(3)
O3 0.061(3) 0.043(3) 0.141(6) -0.012(4) 0.039(3) -0.016(3)
O4 0.070(3) 0.095(5) 0.050(3) -0.004(3) 0.018(2) -0.024(3)

loop_
_atom_type_symbol
_atom_type_description
_atom_type_scat_dispersion_real
_atom_type_scat_dispersion_imag
_atom_type_scat_source
C C 0.0033 0.0016 'International Tables Vol C Tables 4.2.6.8 and 6.1.1.4'
H H 0.0000 0.0000 'International Tables Vol C Tables 4.2.6.8 and 6.1.1.4'
N N 0.0061 0.0033 'International Tables Vol C Tables 4.2.6.8 and 6.1.1.4'
O O 0.0106 0.0060 'International Tables Vol C Tables 4.2.6.8 and 6.1.1.4'
I I -0.4742 1.8119 'International Tables Vol C Tables 4.2.6.8 and 6.1.1.4'
Re Re -1.0185 7.2310 'International Tables Vol C Tables 4.2.6.8 and 6.1.1.4'

loop_
_geom_angle_atom_site_label_1
_geom_angle_atom_site_label_2
_geom_angle_atom_site_label_3
_geom_angle
_geom_angle_site_symmetry_1
_geom_angle_site_symmetry_3
_geom_angle_publ_flag
O3 Re1 O1 112.3(3) . . ?
O3 Re1 O2 109.9(3) . . ?
O1 Re1 O2 109.1(2) . . ?
O3 Re1 O4 109.5(3) . . ?
O1 Re1 O4 108.3(3) . . ?
O2 Re1 O4 107.6(2) . . ?
C5 N1 C1 122.9(6) . . ?
C5 C4 C3 119.7(8) . . ?
C1 C2 C3 120.3(6) . . ?
C1 C2 I2 119.1(5) . . ?
C3 C2 I2 120.5(4) . . ?
C2 C1 N1 117.5(7) . . ?
C2 C3 C4 119.8(7) . . ?
N1 C5 C4 119.8(7) . . ?

loop_
_geom_bond_atom_site_label_1
_geom_bond_atom_site_label_2
_geom_bond_distance
_geom_bond_site_symmetry_2
_geom_bond_publ_flag
Re1 O3 1.709(5) . ?
Re1 O1 1.712(5) . ?
Re1 O2 1.716(4) . ?
Re1 O4 1.717(5) . ?
I2 C2 2.082(6) . ?
N1 C5 1.307(11) . ?
N1 C1 1.384(9) . ?
C4 C5 1.356(11) . ?
C4 C3 1.368(9) . ?
C2 C1 1.354(9) . ?
C2 C3 1.368(8) . ?
